data_4508117
loop_
_publ_author_name
'Wang, Fang'
'Jing, Xuemin'
'Zheng, Bing'
'Li, Guanghua'
'Zeng, Guang'
'Huo, Qisheng'
'Liu, Yunling'

_publ_section_title
;
 Four Cd-Based Metal--Organic Frameworks with Structural Varieties Derived
 from the Replacement of Organic Linkers
;
_journal_issue 8
_journal_name_full 'Crystal Growth &amp; Design'
_journal_page_first 3522
_journal_paper_doi 10.1021/cg400486q
_journal_volume 13
_journal_year 2013
_chemical_formula_moiety 'C17 H15 Cd N O6'
_chemical_formula_sum 'C17 H15 Cd N O6'
_chemical_formula_weight 441.70
_chemical_name_systematic
; 
 ? 
;
_space_group_IT_number 15
_symmetry_cell_setting monoclinic
_symmetry_space_group_name_Hall '-C 2yc'
_symmetry_space_group_name_H-M 'C 1 2/c 1'
_atom_sites_solution_hydrogens geom
_atom_sites_solution_primary direct
_atom_sites_solution_secondary difmap
_audit_creation_method SHELXL-97
_cell_angle_alpha 90.00
_cell_angle_beta 104.26(3)
_cell_angle_gamma 90.00
_cell_formula_units_Z 4
_cell_length_a 10.170(2)
_cell_length_b 20.659(4)
_cell_length_c 7.6720(15)
_cell_measurement_temperature 293(2)
_cell_volume 1562.2(6)
_computing_cell_refinement Process-auto
_computing_data_collection Process-auto
_computing_data_reduction Process-auto
_computing_structure_refinement 'SHELXL-97 (Sheldrick, 1997)'
_computing_structure_solution 'SHELXS-97 (Sheldrick, 1990)'
_diffrn_ambient_temperature 293(2)
_diffrn_detector_area_resol_mean 10.0
_diffrn_measured_fraction_theta_full 0.993
_diffrn_measured_fraction_theta_max 0.993
_diffrn_measurement_device_type 'Rigaku RAXIS-RAPID'
_diffrn_measurement_method omega-scan
_diffrn_radiation_monochromator graphite
_diffrn_radiation_source 'fine-focus sealed tube'
_diffrn_radiation_type MoK\a
_diffrn_radiation_wavelength 0.71073
_diffrn_reflns_av_R_equivalents 0.0272
_diffrn_reflns_av_sigmaI/netI 0.0223
_diffrn_reflns_limit_h_max 13
_diffrn_reflns_limit_h_min -12
_diffrn_reflns_limit_k_max 26
_diffrn_reflns_limit_k_min -26
_diffrn_reflns_limit_l_max 8
_diffrn_reflns_limit_l_min -9
_diffrn_reflns_number 7595
_diffrn_reflns_theta_full 27.42
_diffrn_reflns_theta_max 27.42
_diffrn_reflns_theta_min 3.16
_diffrn_standards_decay_% 0
_diffrn_standards_interval_count 0
_diffrn_standards_interval_time 0
_diffrn_standards_number 0
_exptl_absorpt_coefficient_mu 1.434
_exptl_absorpt_correction_type none
_exptl_crystal_colour colourless
_exptl_crystal_density_diffrn 1.878
_exptl_crystal_density_meas ?
_exptl_crystal_density_method 'not measured'
_exptl_crystal_description block
_exptl_crystal_F_000 880
_exptl_crystal_size_max 0.24
_exptl_crystal_size_mid 0.21
_exptl_crystal_size_min 0.20
_refine_diff_density_max 0.551
_refine_diff_density_min -0.308
_refine_diff_density_rms 0.089
_refine_ls_extinction_method none
_refine_ls_goodness_of_fit_ref 1.156
_refine_ls_hydrogen_treatment constr
_refine_ls_matrix_type full
_refine_ls_number_parameters 116
_refine_ls_number_reflns 1766
_refine_ls_number_restraints 0
_refine_ls_restrained_S_all 1.156
_refine_ls_R_factor_all 0.0235
_refine_ls_R_factor_gt 0.0223
_refine_ls_shift/su_max 0.000
_refine_ls_shift/su_mean 0.000
_refine_ls_structure_factor_coef Fsqd
_refine_ls_weighting_details 'calc w=1/[\s^2^(Fo^2^)+(0.0243P)^2^+3.3386P] where P=(Fo^2^+2Fc^2^)/3'
_refine_ls_weighting_scheme calc
_refine_ls_wR_factor_gt 0.0587
_refine_ls_wR_factor_ref 0.0592
_reflns_number_gt 1698
_reflns_number_total 1766
_reflns_threshold_expression >2sigma(I)
_cod_data_source_file cg400486q_si_001.cif
_cod_data_source_block compound2
_cod_depositor_comments
;
The following automatic conversions were performed:

'_chemical_melting_point' value 'not measured' was changed to '?' -
the value is undefined or not given.

Automatic conversion script
Id: cif_fix_values 1891 2012-01-12 08:04:46Z andrius 

The following automatic conversions were performed:

'_exptl_crystal_density_meas' value 'none' was changed to '?' - the
value is perceived as not measured.

Automatic conversion script
Id: cif_fix_values 3008 2015-01-20 13:52:24Z robertas 
;
_cod_original_cell_volume 1562.2(5)
_cod_original_sg_symbol_H-M c2/c
_cod_database_code 4508117

loop_
_symmetry_equiv_pos_as_xyz
'x, y, z'
'-x, y, -z+1/2'
'x+1/2, y+1/2, z'
'-x+1/2, y+1/2, -z+1/2'
'-x, -y, -z'
'x, -y, z-1/2'
'-x+1/2, -y+1/2, -z'
'x+1/2, -y+1/2, z-1/2'

loop_
_atom_site_label
_atom_site_type_symbol
_atom_site_fract_x
_atom_site_fract_y
_atom_site_fract_z
_atom_site_U_iso_or_equiv
_atom_site_adp_type
_atom_site_occupancy
_atom_site_symmetry_multiplicity
_atom_site_calc_flag
_atom_site_refinement_flags
Cd1 Cd 0.5000 0.644615(10) 0.7500 0.02032(9) Uani 1 2 d S
O1 O 0.65867(18) 0.56627(9) 0.7960(3) 0.0382(4) Uani 1 1 d .
O2 O 0.7481(2) 0.65886(9) 0.7432(3) 0.0421(5) Uani 1 1 d .
O3 O 0.5275(2) 0.64586(8) 1.0772(2) 0.0323(4) Uani 1 1 d .
N1 N 1.0000 0.25479(12) 0.7500 0.0233(5) Uani 1 2 d S
C1 C 0.8838(2) 0.28842(11) 0.7076(4) 0.0283(5) Uani 1 1 d .
H1 H 0.8023 0.2658 0.6792 0.080 Uiso 1 1 calc .
C2 C 0.8801(2) 0.35496(11) 0.7044(4) 0.0287(5) Uani 1 1 d .
H2 H 0.7971 0.3763 0.6717 0.080 Uiso 1 1 calc .
C3 C 1.0000 0.39051(14) 0.7500 0.0207(6) Uani 1 2 d S
C4 C 1.0000 0.46234(14) 0.7500 0.0211(6) Uani 1 2 d S
C5 C 0.8848(2) 0.49668(10) 0.7627(3) 0.0221(4) Uani 1 1 d .
H5 H 0.8075 0.4743 0.7721 0.080 Uiso 1 1 calc .
C6 C 0.8838(2) 0.56407(10) 0.7614(3) 0.0227(4) Uani 1 1 d .
C7 C 1.0000 0.59732(14) 0.7500 0.0232(6) Uani 1 2 d S
H7 H 1.0000 0.6423 0.7500 0.080 Uiso 1 2 calc S
C8 C 0.7558(2) 0.59869(11) 0.7693(3) 0.0268(5) Uani 1 1 d .
C9 C 0.4780(4) 0.70257(14) 1.1487(4) 0.0434(7) Uani 1 1 d .
H9A H 0.3797 0.7036 1.1104 0.080 Uiso 1 1 calc .
H9B H 0.5125 0.7410 1.1024 0.080 Uiso 1 1 calc .
C10 C 0.4789(3) 0.58863(14) 1.1482(4) 0.0409(7) Uani 1 1 d .
H10A H 0.5154 0.5505 1.1028 0.080 Uiso 1 1 calc .
H10B H 0.3808 0.5869 1.1082 0.080 Uiso 1 1 calc .

loop_
_atom_site_aniso_label
_atom_site_aniso_U_11
_atom_site_aniso_U_22
_atom_site_aniso_U_33
_atom_site_aniso_U_23
_atom_site_aniso_U_13
_atom_site_aniso_U_12
Cd1 0.01850(12) 0.01454(12) 0.03006(14) 0.000 0.01005(9) 0.000
O1 0.0241(9) 0.0340(10) 0.0600(13) 0.0003(9) 0.0172(9) 0.0072(7)
O2 0.0365(10) 0.0220(9) 0.0684(14) 0.0000(9) 0.0138(10) 0.0127(8)
O3 0.0399(10) 0.0334(10) 0.0272(9) -0.0015(7) 0.0149(8) 0.0014(7)
N1 0.0254(14) 0.0133(11) 0.0330(15) 0.000 0.0107(12) 0.000
C1 0.0209(11) 0.0183(10) 0.0459(15) -0.0017(9) 0.0087(10) -0.0037(8)
C2 0.0188(11) 0.0182(11) 0.0486(15) 0.0006(9) 0.0075(10) 0.0008(8)
C3 0.0201(14) 0.0165(13) 0.0267(16) 0.000 0.0081(12) 0.000
C4 0.0169(14) 0.0151(13) 0.0323(17) 0.000 0.0078(12) 0.000
C5 0.0175(10) 0.0162(10) 0.0336(12) 0.0003(8) 0.0083(9) 0.0007(8)
C6 0.0210(11) 0.0164(10) 0.0304(12) -0.0011(8) 0.0058(9) 0.0034(8)
C7 0.0261(16) 0.0090(12) 0.0335(17) 0.000 0.0052(13) 0.000
C8 0.0241(11) 0.0248(11) 0.0301(12) -0.0033(9) 0.0041(10) 0.0099(9)
C9 0.068(2) 0.0345(14) 0.0333(16) 0.0041(11) 0.0236(15) 0.0069(13)
C10 0.0600(19) 0.0329(14) 0.0308(15) -0.0017(11) 0.0131(13) -0.0056(13)

loop_
_atom_type_symbol
_atom_type_description
_atom_type_scat_dispersion_real
_atom_type_scat_dispersion_imag
_atom_type_scat_source
C C 0.0033 0.0016 'International Tables Vol C Tables 4.2.6.8 and 6.1.1.4'
H H 0.0000 0.0000 'International Tables Vol C Tables 4.2.6.8 and 6.1.1.4'
N N 0.0061 0.0033 'International Tables Vol C Tables 4.2.6.8 and 6.1.1.4'
O O 0.0106 0.0060 'International Tables Vol C Tables 4.2.6.8 and 6.1.1.4'
Cd Cd -0.8075 1.2024 'International Tables Vol C Tables 4.2.6.8 and 6.1.1.4'

loop_
_geom_angle_atom_site_label_1
_geom_angle_atom_site_label_2
_geom_angle_atom_site_label_3
_geom_angle
_geom_angle_site_symmetry_1
_geom_angle_site_symmetry_3
O1 Cd1 O1 88.06(10) 2_656 .
O1 Cd1 N1 135.97(5) 2_656 3_455
O1 Cd1 N1 135.97(5) . 3_455
O1 Cd1 O3 93.69(7) 2_656 .
O1 Cd1 O3 87.17(7) . .
N1 Cd1 O3 89.40(4) 3_455 .
O1 Cd1 O3 87.17(7) 2_656 2_656
O1 Cd1 O3 93.69(7) . 2_656
N1 Cd1 O3 89.40(4) 3_455 2_656
O3 Cd1 O3 178.80(8) . 2_656
O1 Cd1 O2 138.89(7) 2_656 .
O1 Cd1 O2 54.01(7) . .
N1 Cd1 O2 83.38(4) 3_455 .
O3 Cd1 O2 98.94(8) . .
O3 Cd1 O2 80.92(8) 2_656 .
O1 Cd1 O2 54.01(7) 2_656 2_656
O1 Cd1 O2 138.89(7) . 2_656
N1 Cd1 O2 83.38(4) 3_455 2_656
O3 Cd1 O2 80.92(8) . 2_656
O3 Cd1 O2 98.94(8) 2_656 2_656
O2 Cd1 O2 166.76(8) . 2_656
O1 Cd1 C8 26.84(7) 2_656 2_656
O1 Cd1 C8 113.21(7) . 2_656
N1 Cd1 C8 110.27(5) 3_455 2_656
O3 Cd1 C8 85.78(8) . 2_656
O3 Cd1 C8 94.64(8) 2_656 2_656
O2 Cd1 C8 165.71(7) . 2_656
O2 Cd1 C8 27.23(7) 2_656 2_656
O1 Cd1 C8 113.21(7) 2_656 .
O1 Cd1 C8 26.84(7) . .
N1 Cd1 C8 110.27(5) 3_455 .
O3 Cd1 C8 94.64(8) . .
O3 Cd1 C8 85.78(8) 2_656 .
O2 Cd1 C8 27.23(7) . .
O2 Cd1 C8 165.71(7) 2_656 .
C8 Cd1 C8 139.46(10) 2_656 .
C8 O1 Cd1 98.84(15) . .
C8 O2 Cd1 84.57(15) . .
C9 O3 C10 109.9(2) . .
C9 O3 Cd1 115.88(15) . .
C10 O3 Cd1 114.51(15) . .
C1 N1 C1 117.5(3) 2_756 .
C1 N1 Cd1 121.24(13) 2_756 3_545
C1 N1 Cd1 121.24(13) . 3_545
N1 C1 C2 122.8(2) . .
N1 C1 H1 118.6 . .
C2 C1 H1 118.6 . .
C1 C2 C3 120.2(2) . .
C1 C2 H2 119.9 . .
C3 C2 H2 119.9 . .
C2 C3 C2 116.3(3) . 2_756
C2 C3 C4 121.83(14) . .
C2 C3 C4 121.83(14) 2_756 .
C5 C4 C5 118.8(3) 2_756 .
C5 C4 C3 120.61(14) 2_756 .
C5 C4 C3 120.61(14) . .
C6 C5 C4 120.9(2) . .
C6 C5 H5 119.6 . .
C4 C5 H5 119.6 . .
C7 C6 C5 119.4(2) . .
C7 C6 C8 121.8(2) . .
C5 C6 C8 118.8(2) . .
C6 C7 C6 120.7(3) . 2_756
C6 C7 H7 119.6 . .
C6 C7 H7 119.6 2_756 .
O1 C8 O2 122.3(2) . .
O1 C8 C6 118.6(2) . .
O2 C8 C6 119.0(2) . .
O1 C8 Cd1 54.33(12) . .
O2 C8 Cd1 68.20(14) . .
C6 C8 Cd1 170.27(16) . .
O3 C9 C9 110.5(2) . 2_657
O3 C9 H9A 109.5 . .
C9 C9 H9A 109.5 2_657 .
O3 C9 H9B 109.5 . .
C9 C9 H9B 109.5 2_657 .
H9A C9 H9B 108.1 . .
O3 C10 C10 110.7(2) . 2_657
O3 C10 H10A 109.5 . .
C10 C10 H10A 109.5 2_657 .
O3 C10 H10B 109.5 . .
C10 C10 H10B 109.5 2_657 .
H10A C10 H10B 108.1 . .

loop_
_geom_bond_atom_site_label_1
_geom_bond_atom_site_label_2
_geom_bond_distance
_geom_bond_site_symmetry_2
Cd1 O1 2.2512(18) 2_656
Cd1 O1 2.2512(18) .
Cd1 N1 2.276(3) 3_455
Cd1 O3 2.4564(19) .
Cd1 O3 2.4564(19) 2_656
Cd1 O2 2.554(2) .
Cd1 O2 2.554(2) 2_656
Cd1 C8 2.738(2) 2_656
Cd1 C8 2.738(2) .
O1 C8 1.251(3) .
O2 C8 1.258(3) .
O3 C9 1.437(3) .
O3 C10 1.439(3) .
N1 C1 1.340(3) 2_756
N1 C1 1.340(3) .
N1 Cd1 2.276(3) 3_545
C1 C2 1.375(3) .
C1 H1 0.9300 .
C2 C3 1.393(3) .
C2 H2 0.9300 .
C3 C2 1.393(3) 2_756
C3 C4 1.484(4) .
C4 C5 1.394(3) 2_756
C4 C5 1.394(3) .
C5 C6 1.392(3) .
C5 H5 0.9300 .
C6 C7 1.388(3) .
C6 C8 1.500(3) .
C7 C6 1.388(3) 2_756
C7 H7 0.9300 .
C9 C9 1.508(6) 2_657
C9 H9A 0.9700 .
C9 H9B 0.9700 .
C10 C10 1.515(6) 2_657
C10 H10A 0.9700 .
C10 H10B 0.9700 .
